data_7010300
loop_
_publ_author_name
'Deivaraj, Theivanayagam C.'
'Vittal, Jagadese J.'

_publ_section_title
;
 Synthesis, structures and 31P NMR studies of
 bis(diphenylphosphino)methane adducts of copper and silver
 thiocarboxylates&#x200A;&#x2020;
;
_journal_issue 3
_journal_name_full 'Journal of the Chemical Society, Dalton Transactions'
_journal_page_first 322
_journal_paper_doi 10.1039/b007867k
_journal_year 2001
_chemical_formula_sum 'C79 H72 Ag3 N O5 P6 S2'
_chemical_formula_weight 1688.93
_chemical_name_systematic
; 
 ? 
;
_space_group_IT_number 14
_symmetry_cell_setting monoclinic
_symmetry_space_group_name_Hall '-P 2yn'
_symmetry_space_group_name_H-M 'P 1 21/n 1'
_atom_sites_solution_hydrogens geom
_atom_sites_solution_primary direct
_atom_sites_solution_secondary difmap
_audit_creation_method SHELXL-97
_cell_angle_alpha 90.00
_cell_angle_beta 107.455(1)
_cell_angle_gamma 90.00
_cell_formula_units_Z 4
_cell_length_a 15.2530(2)
_cell_length_b 26.8770(3)
_cell_length_c 19.3100(1)
_cell_measurement_reflns_used 8192
_cell_measurement_temperature 293(2)
_cell_measurement_theta_max 25.0
_cell_measurement_theta_min 1.88
_cell_volume 7551.71(14)
_computing_cell_refinement 'Bruker AXS, SAINT'
_computing_data_collection 'Bruker AXS, SMART'
_computing_data_reduction 'Bruker AXS, SAINT'
_computing_molecular_graphics 'Bruker AXS, SHELXTL'
_computing_publication_material 'Bruker AXS, SHELXTL'
_computing_structure_refinement 'SHELXL-97 (Sheldrick, 1997)'
_computing_structure_solution 'SHELXS-97 (Sheldrick, 1990)'
_diffrn_ambient_temperature 293(2)
_diffrn_measured_fraction_theta_full 0.988
_diffrn_measured_fraction_theta_max 0.988
_diffrn_measurement_method '\w scans'
_diffrn_radiation_monochromator graphite
_diffrn_radiation_source 'fine-focus sealed tube'
_diffrn_radiation_type MoK\a
_diffrn_radiation_wavelength 0.71073
_diffrn_reflns_av_R_equivalents 0.0366
_diffrn_reflns_av_sigmaI/netI 0.0386
_diffrn_reflns_limit_h_max 18
_diffrn_reflns_limit_h_min -12
_diffrn_reflns_limit_k_max 31
_diffrn_reflns_limit_k_min -31
_diffrn_reflns_limit_l_max 15
_diffrn_reflns_limit_l_min -22
_diffrn_reflns_number 37192
_diffrn_reflns_theta_full 25.00
_diffrn_reflns_theta_max 25.00
_diffrn_reflns_theta_min 1.88
_exptl_absorpt_coefficient_mu 1.003
_exptl_absorpt_correction_T_max 0.8622
_exptl_absorpt_correction_T_min 0.6384
_exptl_absorpt_correction_type 'sadabs (Sheldrick, 1996)'
_exptl_crystal_colour 'light cream'
_exptl_crystal_density_diffrn 1.486
_exptl_crystal_density_meas ?
_exptl_crystal_density_method .
_exptl_crystal_description 'very big blocks, cut'
_exptl_crystal_F_000 3424
_exptl_crystal_size_max 0.30
_exptl_crystal_size_mid 0.24
_exptl_crystal_size_min 0.18
_refine_diff_density_max 1.720
_refine_diff_density_min -1.235
_refine_diff_density_rms 0.093
_refine_ls_extinction_coef 0.00044(7)
_refine_ls_extinction_expression Fc^*^=kFc[1+0.001xFc^2^\l^3^/sin(2\q)]^-1/4^
_refine_ls_extinction_method SHELXL
_refine_ls_goodness_of_fit_ref 1.056
_refine_ls_hydrogen_treatment mixed
_refine_ls_matrix_type full
_refine_ls_number_parameters 720
_refine_ls_number_reflns 13133
_refine_ls_number_restraints 3
_refine_ls_restrained_S_all 1.056
_refine_ls_R_factor_all 0.0805
_refine_ls_R_factor_gt 0.0600
_refine_ls_shift/su_max 0.002
_refine_ls_shift/su_mean 0.000
_refine_ls_structure_factor_coef Fsqd
_refine_ls_weighting_details 'calc w=1/[\s^2^(Fo^2^)+(0.0506P)^2^+28.2019P] where P=(Fo^2^+2Fc^2^)/3'
_refine_ls_weighting_scheme calc
_refine_ls_wR_factor_gt 0.1329
_refine_ls_wR_factor_ref 0.1440
_reflns_number_gt 10239
_reflns_number_total 13133
_reflns_threshold_expression >2sigma(I)
_cod_data_source_file b007867k.txt
_cod_data_source_block compound3
_cod_original_sg_symbol_H-M P2(1)/n
_cod_database_code 7010300

loop_
_symmetry_equiv_pos_as_xyz
'x, y, z'
'-x+1/2, y+1/2, -z+1/2'
'-x, -y, -z'
'x-1/2, -y-1/2, z-1/2'

loop_
_atom_site_label
_atom_site_type_symbol
_atom_site_fract_x
_atom_site_fract_y
_atom_site_fract_z
_atom_site_U_iso_or_equiv
_atom_site_adp_type
_atom_site_occupancy
_atom_site_symmetry_multiplicity
_atom_site_calc_flag
_atom_site_refinement_flags
_atom_site_disorder_assembly
_atom_site_disorder_group
Ag1 Ag 0.57852(3) 0.244403(16) 0.25779(2) 0.04663(14) Uani 1 1 d . C .
Ag2 Ag 0.53088(3) 0.203163(18) 0.39958(2) 0.04903(14) Uani 1 1 d . C .
Ag3 Ag 0.54743(4) 0.317886(19) 0.39822(3) 0.05752(16) Uani 1 1 d . C .
S1 S 0.43223(12) 0.27878(8) 0.26979(10) 0.0660(5) Uani 1 1 d . . .
S2 S 0.68517(11) 0.25081(6) 0.42542(8) 0.0492(4) Uani 1 1 d . C .
O1 O 0.3608(4) 0.1892(2) 0.2497(4) 0.109(2) Uani 1 1 d . . .
C1 C 0.3466(5) 0.2332(3) 0.2528(4) 0.0609(17) Uani 1 1 d . . .
C2 C 0.2509(5) 0.2517(3) 0.2414(5) 0.080(2) Uani 1 1 d . . .
H2A H 0.2516 0.2873 0.2457 0.120 Uiso 1 1 calc R . .
H2B H 0.2266 0.2374 0.2774 0.120 Uiso 1 1 calc R . .
H2C H 0.2131 0.2423 0.1939 0.120 Uiso 1 1 calc R . .
O2 O 0.6746(4) 0.2602(3) 0.5580(3) 0.114(2) Uani 1 1 d . C .
C3 C 0.7210(5) 0.2562(3) 0.5191(4) 0.071(2) Uani 1 1 d D . .
C4 C 0.8184(8) 0.2307(6) 0.5543(9) 0.076(5) Uiso 0.45 1 d PD C .
H41 H 0.8447 0.2157 0.5200 0.091 Uiso 0.45 1 calc PR A 1
H42 H 0.7533 0.2249 0.5394 0.091 Uiso 0.45 1 calc PR A 1
H43 H 0.8457 0.2163 0.6014 0.091 Uiso 0.45 1 calc PR A 1
C4' C 0.8288(5) 0.2619(10) 0.5563(13) 0.074(7) Uiso 0.30 1 d PD C .
H41' H 0.8617 0.2705 0.5227 0.088 Uiso 0.30 1 calc PR B 2
H42' H 0.8648 0.2709 0.6046 0.088 Uiso 0.30 1 calc PR B 2
H43' H 0.7715 0.2796 0.5438 0.088 Uiso 0.30 1 calc PR B 2
C4" C 0.8000(2) 0.29599(12) 0.55164(17) 0.085(9) Uiso 0.25 1 d PD C 3
H41" H 0.8129 0.3108 0.5988 0.102 Uiso 0.25 1 calc PR C 3
H42" H 0.7347 0.2931 0.5302 0.102 Uiso 0.25 1 calc PR C 3
H43" H 0.8249 0.3165 0.5214 0.102 Uiso 0.25 1 calc PR C 3
N1 N 0.9176(2) 0.46291(12) 0.30409(17) 0.0719(17) Uani 1 1 d R . .
O3 O 0.8387(2) 0.45469(12) 0.25848(17) 0.116(2) Uani 1 1 d R . .
O4 O 0.9657(2) 0.49392(12) 0.29703(17) 0.212(6) Uani 1 1 d R . .
O5 O 0.9460(2) 0.42732(12) 0.33875(17) 0.172(4) Uani 1 1 d R . .
C5 C 0.5216(2) 0.11268(12) 0.25427(17) 0.0413(13) Uani 1 1 d R . .
H5A H 0.4571 0.1173 0.2282 0.050 Uiso 1 1 calc R . .
H5B H 0.5387 0.0794 0.2438 0.050 Uiso 1 1 calc R . .
C6 C 0.4633(5) 0.2697(2) 0.5411(3) 0.0513(15) Uani 1 1 d . D .
H6A H 0.4166 0.2730 0.5656 0.062 Uiso 1 1 calc R . .
H6B H 0.5222 0.2667 0.5782 0.062 Uiso 1 1 calc R . .
C7 C 0.7205(4) 0.3594(2) 0.3151(3) 0.0404(13) Uani 1 1 d . D .
H7A H 0.7686 0.3464 0.3561 0.049 Uiso 1 1 calc R . .
H7B H 0.7462 0.3871 0.2955 0.049 Uiso 1 1 calc R . .
P1 P 0.58944(10) 0.15805(6) 0.22053(8) 0.0415(3) Uani 1 1 d . . .
P2 P 0.53693(10) 0.11764(5) 0.35115(8) 0.0404(3) Uani 1 1 d . . .
P3 P 0.44158(11) 0.21185(6) 0.48755(8) 0.0437(4) Uani 1 1 d . . .
P4 P 0.46407(11) 0.32685(6) 0.48895(8) 0.0457(4) Uani 1 1 d . . .
P5 P 0.62803(10) 0.38287(6) 0.34812(8) 0.0425(3) Uani 1 1 d . . .
P6 P 0.68734(10) 0.31040(5) 0.24483(8) 0.0386(3) Uani 1 1 d . . .
C1A C 0.5432(4) 0.1505(3) 0.1226(3) 0.0516(15) Uani 1 1 d . . .
C2A C 0.5358(5) 0.1923(3) 0.0796(4) 0.069(2) Uani 1 1 d . . .
H2A1 H 0.5559 0.2229 0.1010 0.083 Uiso 1 1 calc R . .
C3A C 0.4989(7) 0.1889(5) 0.0053(5) 0.098(3) Uani 1 1 d . . .
H3A H 0.4945 0.2173 -0.0233 0.117 Uiso 1 1 calc R . .
C4A C 0.4688(6) 0.1445(5) -0.0265(5) 0.101(4) Uani 1 1 d . . .
H4A1 H 0.4427 0.1427 -0.0766 0.122 Uiso 1 1 calc R . .
C5A C 0.4765(6) 0.1028(4) 0.0140(5) 0.095(3) Uani 1 1 d . . .
H5A H 0.4572 0.0725 -0.0086 0.114 Uiso 1 1 calc R . .
C6A C 0.5130(5) 0.1048(3) 0.0891(4) 0.077(2) Uani 1 1 d . . .
H6A H 0.5174 0.0760 0.1168 0.092 Uiso 1 1 calc R . .
C1B C 0.7064(4) 0.1337(2) 0.2453(3) 0.0433(13) Uani 1 1 d . . .
C2B C 0.7674(4) 0.1509(2) 0.3094(3) 0.0523(15) Uani 1 1 d . . .
H2B1 H 0.7471 0.1729 0.3384 0.063 Uiso 1 1 calc R . .
C3B C 0.8573(5) 0.1358(3) 0.3304(4) 0.0682(19) Uani 1 1 d . . .
H3B H 0.8975 0.1472 0.3738 0.082 Uiso 1 1 calc R . .
C4B C 0.8884(5) 0.1036(3) 0.2871(5) 0.081(2) Uani 1 1 d . . .
H4B H 0.9495 0.0934 0.3013 0.097 Uiso 1 1 calc R . .
C5B C 0.8299(6) 0.0870(3) 0.2242(5) 0.082(2) Uani 1 1 d . . .
H5B H 0.8514 0.0661 0.1946 0.099 Uiso 1 1 calc R . .
C6B C 0.7384(5) 0.1009(2) 0.2033(4) 0.0635(18) Uani 1 1 d . . .
H6B H 0.6982 0.0881 0.1608 0.076 Uiso 1 1 calc R . .
C1C C 0.6437(4) 0.0848(2) 0.3954(3) 0.0435(13) Uani 1 1 d . . .
C2C C 0.6711(5) 0.0428(2) 0.3639(4) 0.0570(16) Uani 1 1 d . . .
H2C1 H 0.6339 0.0306 0.3198 0.068 Uiso 1 1 calc R . .
C3C C 0.7530(5) 0.0198(3) 0.3981(4) 0.071(2) Uani 1 1 d . . .
H3C H 0.7710 -0.0079 0.3770 0.086 Uiso 1 1 calc R . .
C4C C 0.8083(5) 0.0374(3) 0.4630(5) 0.076(2) Uani 1 1 d . . .
H4C1 H 0.8640 0.0218 0.4855 0.092 Uiso 1 1 calc R . .
C5C C 0.7817(5) 0.0779(3) 0.4950(4) 0.074(2) Uani 1 1 d . . .
H5C H 0.8185 0.0891 0.5399 0.089 Uiso 1 1 calc R . .
C6C C 0.7004(5) 0.1019(2) 0.4608(4) 0.0575(16) Uani 1 1 d . . .
H6C H 0.6837 0.1300 0.4820 0.069 Uiso 1 1 calc R . .
C1D C 0.4510(4) 0.0742(2) 0.3648(3) 0.0469(14) Uani 1 1 d . . .
C2D C 0.4555(5) 0.0609(3) 0.4348(4) 0.069(2) Uani 1 1 d . . .
H2D H 0.5035 0.0726 0.4734 0.083 Uiso 1 1 calc R . .
C3D C 0.3885(6) 0.0299(3) 0.4482(5) 0.078(2) Uani 1 1 d . . .
H3D H 0.3922 0.0213 0.4956 0.094 Uiso 1 1 calc R . .
C4D C 0.3195(5) 0.0129(3) 0.3930(5) 0.084(3) Uani 1 1 d . . .
H4D H 0.2739 -0.0067 0.4021 0.101 Uiso 1 1 calc R . .
C5D C 0.3156(6) 0.0240(4) 0.3241(5) 0.108(4) Uani 1 1 d . . .
H5D H 0.2689 0.0105 0.2860 0.129 Uiso 1 1 calc R . .
C6D C 0.3802(5) 0.0552(3) 0.3087(4) 0.084(3) Uani 1 1 d . . .
H6D H 0.3756 0.0632 0.2609 0.101 Uiso 1 1 calc R . .
C1E C 0.4767(4) 0.1651(2) 0.5594(3) 0.0482(14) Uani 1 1 d . D .
C2E C 0.4149(5) 0.1359(3) 0.5815(4) 0.0675(19) Uani 1 1 d . . .
H2E H 0.3520 0.1411 0.5616 0.081 Uiso 1 1 calc R D .
C3E C 0.4466(6) 0.0989(3) 0.6333(4) 0.081(2) Uani 1 1 d . D .
H3E H 0.4047 0.0795 0.6477 0.097 Uiso 1 1 calc R . .
C4E C 0.5373(7) 0.0907(3) 0.6628(4) 0.083(2) Uani 1 1 d . . .
H4E H 0.5577 0.0654 0.6967 0.099 Uiso 1 1 calc R D .
C5E C 0.6006(6) 0.1201(3) 0.6425(5) 0.090(3) Uani 1 1 d . D .
H5E H 0.6633 0.1152 0.6637 0.108 Uiso 1 1 calc R . .
C6E C 0.5698(5) 0.1566(3) 0.5908(4) 0.0690(19) Uani 1 1 d . . .
H6E H 0.6122 0.1758 0.5767 0.083 Uiso 1 1 calc R D .
C1F C 0.3191(4) 0.2062(3) 0.4588(4) 0.0607(13) Uiso 0.55 1 d PG D 1
C2F C 0.2788(5) 0.1809(3) 0.3943(4) 0.0607(13) Uiso 0.55 1 d PG D 1
H2F H 0.3153 0.1679 0.3678 0.073 Uiso 0.55 1 calc PR D 1
C3F C 0.1839(5) 0.1751(3) 0.3693(3) 0.0607(13) Uiso 0.55 1 d PG D 1
H3F H 0.1570 0.1582 0.3261 0.073 Uiso 0.55 1 calc PR D 1
C4F C 0.1293(4) 0.1946(3) 0.4088(4) 0.0607(13) Uiso 0.55 1 d PG D 1
H4F H 0.0659 0.1907 0.3921 0.073 Uiso 0.55 1 calc PR D 1
C5F C 0.1696(5) 0.2199(3) 0.4734(4) 0.0607(13) Uiso 0.55 1 d PG D 1
H5F H 0.1331 0.2329 0.4998 0.073 Uiso 0.55 1 calc PR D 1
C6F C 0.2645(5) 0.2257(3) 0.4983(4) 0.0607(13) Uiso 0.55 1 d PG D 1
H6F H 0.2914 0.2426 0.5415 0.073 Uiso 0.55 1 calc PR D 1
C1F' C 0.3141(5) 0.2012(4) 0.4472(6) 0.0617(17) Uiso 0.45 1 d PG D 2
C2F' C 0.2889(6) 0.1595(4) 0.4031(6) 0.0617(17) Uiso 0.45 1 d PG D 2
H2F' H 0.3338 0.1388 0.3951 0.074 Uiso 0.45 1 calc PR D 2
C3F' C 0.1965(7) 0.1487(3) 0.3708(5) 0.0617(17) Uiso 0.45 1 d PG D 2
H3'F H 0.1796 0.1208 0.3413 0.074 Uiso 0.45 1 calc PR D 2
C4F' C 0.1293(5) 0.1796(4) 0.3826(6) 0.0617(17) Uiso 0.45 1 d PG D 2
H4'F H 0.0674 0.1723 0.3610 0.074 Uiso 0.45 1 calc PR D 2
C5F' C 0.1545(6) 0.2212(3) 0.4267(6) 0.0617(17) Uiso 0.45 1 d PG D 2
H5F' H 0.1095 0.2419 0.4346 0.074 Uiso 0.45 1 calc PR D 2
C6F' C 0.2469(7) 0.2320(3) 0.4590(6) 0.0617(17) Uiso 0.45 1 d PG D 2
H6F' H 0.2637 0.2599 0.4885 0.074 Uiso 0.45 1 calc PR D 2
C1G C 0.3443(4) 0.3463(2) 0.4550(4) 0.0532(15) Uani 1 1 d . D 2
C2G C 0.2912(5) 0.3543(3) 0.5017(4) 0.0638(18) Uani 1 1 d . D 2
H2G H 0.3169 0.3490 0.5513 0.077 Uiso 1 1 calc R D 2
C3G C 0.2024(5) 0.3697(3) 0.4756(5) 0.079(2) Uani 1 1 d . D 2
H3G H 0.1681 0.3752 0.5074 0.094 Uiso 1 1 calc R D 2
C4G C 0.1634(5) 0.3771(3) 0.4031(6) 0.090(3) Uani 1 1 d . D 2
H4G H 0.1024 0.3872 0.3855 0.108 Uiso 1 1 calc R D 2
C5G C 0.2137(6) 0.3698(4) 0.3564(5) 0.102(3) Uani 1 1 d . D 2
H5G H 0.1873 0.3753 0.3070 0.122 Uiso 1 1 calc R D 2
C6G C 0.3046(5) 0.3540(3) 0.3824(4) 0.074(2) Uani 1 1 d . D 2
H6G H 0.3385 0.3487 0.3503 0.089 Uiso 1 1 calc R D 2
C1H C 0.5124(4) 0.3725(2) 0.5615(3) 0.1014(12) Uiso 1 1 d G D 2
C2H C 0.4737(4) 0.4196(2) 0.5577(3) 0.1014(12) Uiso 1 1 d G D 2
H2H H 0.4231 0.4280 0.5187 0.152 Uiso 1 1 calc R D 2
C3H C 0.5108(4) 0.45425(18) 0.6120(4) 0.1014(12) Uiso 1 1 d G D 2
H3H H 0.4850 0.4858 0.6094 0.152 Uiso 1 1 calc R D 2
C4H C 0.5866(4) 0.4417(2) 0.6702(3) 0.1014(12) Uiso 1 1 d G D 2
H4H H 0.6114 0.4649 0.7066 0.152 Uiso 1 1 calc R D 2
C5H C 0.6252(4) 0.3946(2) 0.6741(3) 0.1014(12) Uiso 1 1 d G D 2
H5H H 0.6759 0.3862 0.7130 0.152 Uiso 1 1 calc R D 2
C6H C 0.5881(4) 0.35997(19) 0.6197(4) 0.1014(12) Uiso 1 1 d G D 2
H6H H 0.6140 0.3284 0.6223 0.152 Uiso 1 1 calc R D 2
C1I C 0.6925(4) 0.4265(2) 0.4187(3) 0.0992(12) Uiso 1 1 d G D 2
C2I C 0.7426(4) 0.4660(2) 0.4037(3) 0.0992(12) Uiso 1 1 d G D 2
H2I H 0.7426 0.4721 0.3563 0.149 Uiso 1 1 calc R D 2
C3I C 0.7928(4) 0.4966(2) 0.4597(3) 0.0992(12) Uiso 1 1 d G D 2
H3I H 0.8263 0.5231 0.4497 0.149 Uiso 1 1 calc R D 2
C4I C 0.7928(4) 0.4876(2) 0.5306(3) 0.0992(12) Uiso 1 1 d G D 2
H4I H 0.8264 0.5081 0.5680 0.149 Uiso 1 1 calc R D 2
C5I C 0.7427(4) 0.4480(2) 0.5455(3) 0.0992(12) Uiso 1 1 d G D 2
H5I H 0.7428 0.4420 0.5930 0.149 Uiso 1 1 calc R D 2
C6I C 0.6926(4) 0.4174(2) 0.4896(3) 0.0992(12) Uiso 1 1 d G D 2
H6I H 0.6590 0.3909 0.4996 0.149 Uiso 1 1 calc R D 2
C1J C 0.5584(4) 0.4216(2) 0.2747(3) 0.0455(14) Uani 1 1 d . D 2
C2J C 0.5940(5) 0.4520(2) 0.2311(3) 0.0535(15) Uani 1 1 d . D 2
H2J H 0.6572 0.4536 0.2391 0.064 Uiso 1 1 calc R D 2
C3J C 0.5360(5) 0.4796(3) 0.1761(4) 0.0640(18) Uani 1 1 d . D 2
H3J H 0.5605 0.4999 0.1475 0.077 Uiso 1 1 calc R D 2
C4J C 0.4435(6) 0.4776(3) 0.1631(4) 0.074(2) Uani 1 1 d . D 2
H4J H 0.4051 0.4969 0.1263 0.088 Uiso 1 1 calc R D 2
C5J C 0.4067(5) 0.4472(3) 0.2042(4) 0.075(2) Uani 1 1 d . D 2
H5J H 0.3433 0.4451 0.1947 0.091 Uiso 1 1 calc R D 2
C6J C 0.4643(5) 0.4197(3) 0.2601(4) 0.0621(18) Uani 1 1 d . D 2
H6J H 0.4391 0.3996 0.2883 0.074 Uiso 1 1 calc R D 2
C1K C 0.7994(4) 0.2884(2) 0.2400(3) 0.0430(13) Uani 1 1 d . D 2
C2K C 0.8019(5) 0.2435(2) 0.2054(3) 0.0508(15) Uani 1 1 d . D 2
H2K H 0.7474 0.2264 0.1844 0.061 Uiso 1 1 calc R D 2
C3K C 0.8844(5) 0.2238(3) 0.2017(4) 0.0640(19) Uani 1 1 d . D 2
H3K H 0.8856 0.1933 0.1791 0.077 Uiso 1 1 calc R D 2
C4K C 0.9642(5) 0.2497(3) 0.2319(4) 0.071(2) Uani 1 1 d . D 2
H4K H 1.0200 0.2366 0.2303 0.086 Uiso 1 1 calc R D 2
C5K C 0.9625(5) 0.2946(4) 0.2641(4) 0.084(3) Uani 1 1 d . D 2
H5K H 1.0169 0.3122 0.2834 0.101 Uiso 1 1 calc R D 2
C6K C 0.8797(4) 0.3144(3) 0.2684(4) 0.0634(18) Uani 1 1 d . D 2
H6K H 0.8789 0.3451 0.2904 0.076 Uiso 1 1 calc R D 2
C1L C 0.6403(4) 0.3431(2) 0.1586(3) 0.0417(13) Uani 1 1 d . D 2
C2L C 0.6949(4) 0.3720(2) 0.1280(3) 0.0536(15) Uani 1 1 d . D 2
H2L H 0.7570 0.3759 0.1526 0.064 Uiso 1 1 calc R D 2
C3L C 0.6577(5) 0.3948(3) 0.0618(4) 0.0653(19) Uani 1 1 d . D 2
H3L H 0.6948 0.4139 0.0417 0.078 Uiso 1 1 calc R D 2
C4L C 0.5665(6) 0.3895(3) 0.0258(4) 0.072(2) Uani 1 1 d . D 2
H4L H 0.5415 0.4051 -0.0187 0.087 Uiso 1 1 calc R D 2
C5L C 0.5123(5) 0.3617(3) 0.0542(4) 0.073(2) Uani 1 1 d . D 2
H5L H 0.4503 0.3579 0.0289 0.088 Uiso 1 1 calc R D 2
C6L C 0.5482(4) 0.3385(3) 0.1210(3) 0.0560(16) Uani 1 1 d . D 2
H6L H 0.5101 0.3198 0.1406 0.067 Uiso 1 1 calc R D 2

loop_
_atom_site_aniso_label
_atom_site_aniso_U_11
_atom_site_aniso_U_22
_atom_site_aniso_U_33
_atom_site_aniso_U_23
_atom_site_aniso_U_13
_atom_site_aniso_U_12
Ag1 0.0492(3) 0.0442(3) 0.0496(3) 0.0003(2) 0.0194(2) -0.0042(2)
Ag2 0.0540(3) 0.0502(3) 0.0491(3) -0.0101(2) 0.0249(2) -0.0065(2)
Ag3 0.0676(3) 0.0541(3) 0.0635(3) 0.0074(2) 0.0390(3) 0.0043(2)
S1 0.0458(9) 0.0829(13) 0.0715(11) -0.0302(10) 0.0207(8) -0.0065(9)
S2 0.0444(8) 0.0581(10) 0.0464(8) -0.0007(7) 0.0155(7) -0.0029(7)
O1 0.086(4) 0.078(4) 0.180(7) 0.015(4) 0.066(4) 0.008(3)
C1 0.052(4) 0.073(5) 0.059(4) 0.002(4) 0.018(3) 0.001(3)
C2 0.045(4) 0.100(6) 0.090(6) -0.007(5) 0.012(4) 0.000(4)
O2 0.075(4) 0.214(8) 0.058(3) -0.019(4) 0.027(3) -0.011(4)
C3 0.055(4) 0.101(6) 0.053(4) 0.007(4) 0.012(4) -0.021(4)
N1 0.091(5) 0.052(4) 0.077(4) 0.030(3) 0.032(4) 0.008(3)
O3 0.100(5) 0.137(6) 0.111(5) 0.018(4) 0.033(4) -0.020(4)
O4 0.258(12) 0.112(6) 0.186(9) 0.066(6) -0.053(8) -0.095(7)
O5 0.190(9) 0.111(6) 0.196(9) 0.061(6) 0.026(7) 0.013(6)
C5 0.048(3) 0.034(3) 0.042(3) -0.005(2) 0.012(3) -0.006(2)
C6 0.062(4) 0.055(4) 0.044(3) -0.005(3) 0.027(3) -0.001(3)
C7 0.036(3) 0.041(3) 0.044(3) -0.003(2) 0.013(2) -0.005(2)
P1 0.0413(8) 0.0422(8) 0.0410(8) 0.0003(6) 0.0124(6) -0.0032(6)
P2 0.0415(8) 0.0384(8) 0.0442(8) -0.0018(6) 0.0172(7) -0.0050(6)
P3 0.0475(9) 0.0469(9) 0.0426(8) -0.0006(7) 0.0226(7) 0.0008(7)
P4 0.0492(9) 0.0464(9) 0.0471(9) -0.0040(7) 0.0228(7) -0.0002(7)
P5 0.0452(9) 0.0403(8) 0.0461(9) -0.0015(6) 0.0197(7) 0.0005(6)
P6 0.0386(8) 0.0393(8) 0.0398(8) -0.0013(6) 0.0145(6) -0.0010(6)
C1A 0.042(3) 0.070(4) 0.043(3) 0.000(3) 0.015(3) 0.000(3)
C2A 0.070(5) 0.094(6) 0.045(4) 0.016(4) 0.020(3) 0.009(4)
C3A 0.085(6) 0.147(10) 0.061(6) 0.027(6) 0.022(5) 0.017(6)
C4A 0.065(5) 0.193(12) 0.043(5) 0.012(6) 0.012(4) 0.007(7)
C5A 0.070(5) 0.154(9) 0.059(5) -0.037(6) 0.017(4) -0.039(6)
C6A 0.079(5) 0.099(6) 0.050(4) -0.017(4) 0.016(4) -0.026(5)
C1B 0.043(3) 0.038(3) 0.052(3) 0.004(3) 0.019(3) -0.001(2)
C2B 0.045(4) 0.061(4) 0.048(4) 0.001(3) 0.010(3) 0.000(3)
C3B 0.051(4) 0.072(5) 0.075(5) 0.012(4) 0.008(4) -0.001(4)
C4B 0.042(4) 0.079(5) 0.117(7) 0.021(5) 0.016(4) 0.011(4)
C5B 0.076(6) 0.066(5) 0.113(7) -0.008(5) 0.040(5) 0.013(4)
C6B 0.061(4) 0.054(4) 0.075(5) -0.010(3) 0.019(4) 0.002(3)
C1C 0.045(3) 0.044(3) 0.045(3) 0.003(3) 0.018(3) -0.009(3)
C2C 0.057(4) 0.055(4) 0.056(4) 0.001(3) 0.012(3) 0.004(3)
C3C 0.072(5) 0.066(5) 0.076(5) 0.011(4) 0.021(4) 0.017(4)
C4C 0.055(5) 0.089(6) 0.082(6) 0.028(5) 0.015(4) 0.015(4)
C5C 0.065(5) 0.087(6) 0.060(5) 0.013(4) 0.002(4) -0.009(4)
C6C 0.060(4) 0.055(4) 0.058(4) 0.003(3) 0.018(3) -0.009(3)
C1D 0.045(3) 0.044(3) 0.055(4) 0.000(3) 0.021(3) -0.006(3)
C2D 0.081(5) 0.074(5) 0.056(4) -0.004(4) 0.027(4) -0.024(4)
C3D 0.089(6) 0.081(5) 0.077(5) 0.015(4) 0.044(5) -0.017(5)
C4D 0.060(5) 0.091(6) 0.099(7) 0.024(5) 0.020(5) -0.026(4)
C5D 0.070(6) 0.135(9) 0.100(7) 0.030(6) -0.002(5) -0.050(6)
C6D 0.070(5) 0.102(6) 0.072(5) 0.024(5) 0.008(4) -0.036(5)
C1E 0.055(4) 0.049(3) 0.044(3) -0.002(3) 0.021(3) 0.001(3)
C2E 0.068(5) 0.072(5) 0.069(5) 0.019(4) 0.032(4) 0.008(4)
C3E 0.090(6) 0.081(6) 0.084(6) 0.031(4) 0.045(5) 0.003(5)
C4E 0.104(7) 0.073(5) 0.074(5) 0.026(4) 0.032(5) 0.023(5)
C5E 0.081(6) 0.100(7) 0.087(6) 0.028(5) 0.019(5) 0.023(5)
C6E 0.066(5) 0.074(5) 0.070(5) 0.015(4) 0.027(4) 0.004(4)
C1G 0.055(4) 0.048(4) 0.060(4) -0.007(3) 0.023(3) -0.003(3)
C2G 0.060(4) 0.066(4) 0.075(5) -0.003(4) 0.034(4) 0.004(3)
C3G 0.066(5) 0.077(5) 0.103(7) -0.027(5) 0.040(5) -0.005(4)
C4G 0.048(4) 0.104(7) 0.113(8) -0.025(6) 0.020(5) 0.008(4)
C5G 0.074(6) 0.147(9) 0.072(6) -0.006(6) 0.002(5) 0.025(6)
C6G 0.065(5) 0.092(6) 0.066(5) -0.003(4) 0.021(4) 0.011(4)
C1J 0.048(3) 0.038(3) 0.053(4) -0.006(3) 0.019(3) 0.004(3)
C2J 0.059(4) 0.049(4) 0.054(4) 0.007(3) 0.021(3) -0.001(3)
C3J 0.079(5) 0.055(4) 0.057(4) 0.005(3) 0.019(4) 0.001(4)
C4J 0.081(6) 0.063(5) 0.067(5) 0.005(4) 0.007(4) 0.014(4)
C5J 0.050(4) 0.081(5) 0.089(6) 0.004(4) 0.010(4) 0.013(4)
C6J 0.055(4) 0.059(4) 0.074(5) 0.006(3) 0.022(4) 0.010(3)
C1K 0.048(3) 0.046(3) 0.039(3) 0.005(3) 0.018(3) 0.003(3)
C2K 0.061(4) 0.045(3) 0.056(4) 0.001(3) 0.032(3) 0.001(3)
C3K 0.084(5) 0.059(4) 0.067(4) 0.005(3) 0.048(4) 0.017(4)
C4K 0.058(5) 0.100(6) 0.063(5) 0.008(4) 0.029(4) 0.026(4)
C5K 0.045(4) 0.134(8) 0.069(5) -0.028(5) 0.010(4) 0.002(4)
C6K 0.040(4) 0.081(5) 0.068(4) -0.018(4) 0.014(3) 0.001(3)
C1L 0.042(3) 0.045(3) 0.038(3) -0.004(2) 0.011(3) 0.004(2)
C2L 0.053(4) 0.060(4) 0.048(4) 0.002(3) 0.015(3) -0.005(3)
C3L 0.084(5) 0.063(4) 0.055(4) 0.009(3) 0.030(4) 0.000(4)
C4L 0.088(6) 0.072(5) 0.053(4) 0.013(4) 0.014(4) 0.019(4)
C5L 0.053(4) 0.089(6) 0.064(5) 0.005(4) -0.002(4) 0.017(4)
C6L 0.047(4) 0.065(4) 0.056(4) 0.006(3) 0.015(3) 0.002(3)

loop_
_atom_type_symbol
_atom_type_description
_atom_type_scat_dispersion_real
_atom_type_scat_dispersion_imag
_atom_type_scat_source
C C 0.0033 0.0016 'International Tables Vol C Tables 4.2.6.8 and 6.1.1.4'
H H 0.0000 0.0000 'International Tables Vol C Tables 4.2.6.8 and 6.1.1.4'
N N 0.0061 0.0033 'International Tables Vol C Tables 4.2.6.8 and 6.1.1.4'
O O 0.0106 0.0060 'International Tables Vol C Tables 4.2.6.8 and 6.1.1.4'
P P 0.1023 0.0942 'International Tables Vol C Tables 4.2.6.8 and 6.1.1.4'
S S 0.1246 0.1234 'International Tables Vol C Tables 4.2.6.8 and 6.1.1.4'
Ag Ag -0.8971 1.1015 'International Tables Vol C Tables 4.2.6.8 and 6.1.1.4'

loop_
_geom_angle_atom_site_label_1
_geom_angle_atom_site_label_2
_geom_angle_atom_site_label_3
_geom_angle
_geom_angle_site_symmetry_1
_geom_angle_site_symmetry_3
_geom_angle_publ_flag
P1 Ag1 S1 121.38(6) . . ?
P1 Ag1 P6 122.59(5) . . ?
S1 Ag1 P6 112.81(6) . . ?
P1 Ag1 Ag2 88.64(4) . . ?
S1 Ag1 Ag2 67.23(5) . . ?
P6 Ag1 Ag2 130.90(4) . . ?
P3 Ag2 P2 115.61(5) . . ?
P3 Ag2 S2 118.28(5) . . ?
P2 Ag2 S2 113.19(5) . . ?
P3 Ag2 Ag3 88.57(4) . . ?
P2 Ag2 Ag3 154.56(4) . . ?
S2 Ag2 Ag3 55.80(4) . . ?
P3 Ag2 Ag1 148.75(4) . . ?
P2 Ag2 Ag1 87.45(4) . . ?
S2 Ag2 Ag1 64.66(4) . . ?
Ag3 Ag2 Ag1 67.136(15) . . ?
P4 Ag3 P5 128.82(5) . . ?
P4 Ag3 S2 117.67(5) . . ?
P5 Ag3 S2 95.62(5) . . ?
P4 Ag3 S1 110.37(6) . . ?
P5 Ag3 S1 99.91(6) . . ?
S2 Ag3 S1 99.67(5) . . ?
P4 Ag3 Ag2 91.75(4) . . ?
P5 Ag3 Ag2 138.82(4) . . ?
S2 Ag3 Ag2 52.64(4) . . ?
S1 Ag3 Ag2 66.39(5) . . ?
C1 S1 Ag1 111.3(3) . . ?
C1 S1 Ag3 132.0(2) . . ?
Ag1 S1 Ag3 83.05(5) . . ?
C3 S2 Ag2 103.1(2) . . ?
C3 S2 Ag3 97.5(3) . . ?
Ag2 S2 Ag3 71.56(4) . . ?
O1 C1 C2 120.0(7) . . ?
O1 C1 S1 124.1(6) . . ?
C2 C1 S1 115.9(6) . . ?
O2 C3 C4' 116.0(12) . . ?
O2 C3 C4 115.4(9) . . ?
C4' C3 C4 31.1(10) . . ?
O2 C3 C4" 102.4(6) . . ?
C4' C3 C4" 36.9(10) . . ?
C4 C3 C4" 67.8(7) . . ?
O2 C3 S2 127.6(6) . . ?
C4' C3 S2 116.0(11) . . ?
C4 C3 S2 111.8(8) . . ?
C4" C3 S2 115.6(4) . . ?
C4' C4 C3 74.4(5) . . ?
C4' C4 C4" 19.0(7) . . ?
C3 C4 C4" 56.1(4) . . ?
C4 C4' C4" 145.1(9) . . ?
C4 C4' C3 74.5(5) . . ?
C4" C4' C3 71.6(5) . . ?
C4' C4" C3 71.5(5) . . ?
C4' C4" C4 16.0(6) . . ?
C3 C4" C4 56.1(4) . . ?
O4 N1 O5 121.3 . . ?
O4 N1 O3 123.2 . . ?
O5 N1 O3 111.3 . . ?
P2 C5 P1 113.77(19) . . ?
P4 C6 P3 115.3(3) . . ?
P5 C7 P6 115.7(3) . . ?
C1A P1 C1B 106.0(3) . . ?
C1A P1 C5 102.1(2) . . ?
C1B P1 C5 106.2(2) . . ?
C1A P1 Ag1 111.8(2) . . ?
C1B P1 Ag1 114.20(19) . . ?
C5 P1 Ag1 115.39(12) . . ?
C5 P2 C1C 105.5(2) . . ?
C5 P2 C1D 103.0(2) . . ?
C1C P2 C1D 101.6(3) . . ?
C5 P2 Ag2 116.44(12) . . ?
C1C P2 Ag2 113.53(19) . . ?
C1D P2 Ag2 115.2(2) . . ?
C1F P3 C1E 102.6(4) . . ?
C1F P3 C6 104.0(3) . . ?
C1E P3 C6 101.0(3) . . ?
C1F P3 C1F' 7.3(5) . . ?
C1E P3 C1F' 103.9(4) . . ?
C6 P3 C1F' 110.5(4) . . ?
C1F P3 Ag2 121.0(3) . . ?
C1E P3 Ag2 111.0(2) . . ?
C6 P3 Ag2 114.8(2) . . ?
C1F' P3 Ag2 114.3(3) . . ?
C1G P4 C6 105.4(3) . . ?
C1G P4 C1H 102.2(3) . . ?
C6 P4 C1H 101.9(3) . . ?
C1G P4 Ag3 116.6(2) . . ?
C6 P4 Ag3 113.4(2) . . ?
C1H P4 Ag3 115.6(2) . . ?
C1J P5 C7 104.8(3) . . ?
C1J P5 C1I 105.6(3) . . ?
C7 P5 C1I 100.4(3) . . ?
C1J P5 Ag3 117.6(2) . . ?
C7 P5 Ag3 114.59(19) . . ?
C1I P5 Ag3 112.0(2) . . ?
C1L P6 C1K 103.0(2) . . ?
C1L P6 C7 105.8(3) . . ?
C1K P6 C7 102.3(3) . . ?
C1L P6 Ag1 110.02(19) . . ?
C1K P6 Ag1 115.73(19) . . ?
C7 P6 Ag1 118.47(18) . . ?
C2A C1A C6A 118.7(6) . . ?
C2A C1A P1 118.0(5) . . ?
C6A C1A P1 123.3(5) . . ?
C3A C2A C1A 120.4(9) . . ?
C4A C3A C2A 120.3(9) . . ?
C5A C4A C3A 120.5(9) . . ?
C4A C5A C6A 120.8(9) . . ?
C5A C6A C1A 119.2(8) . . ?
C2B C1B C6B 118.4(6) . . ?
C2B C1B P1 117.2(5) . . ?
C6B C1B P1 124.3(5) . . ?
C3B C2B C1B 120.7(6) . . ?
C2B C3B C4B 120.1(7) . . ?
C5B C4B C3B 119.8(7) . . ?
C4B C5B C6B 120.8(8) . . ?
C5B C6B C1B 120.2(7) . . ?
C6C C1C C2C 118.7(6) . . ?
C6C C1C P2 119.6(5) . . ?
C2C C1C P2 121.8(5) . . ?
C3C C2C C1C 120.0(7) . . ?
C4C C3C C2C 120.5(7) . . ?
C3C C4C C5C 120.1(7) . . ?
C4C C5C C6C 120.1(7) . . ?
C1C C6C C5C 120.6(7) . . ?
C6D C1D C2D 118.1(6) . . ?
C6D C1D P2 123.3(5) . . ?
C2D C1D P2 118.6(5) . . ?
C1D C2D C3D 120.7(7) . . ?
C4D C3D C2D 120.1(7) . . ?
C3D C4D C5D 120.2(7) . . ?
C4D C5D C6D 121.2(8) . . ?
C1D C6D C5D 119.6(8) . . ?
C6E C1E C2E 118.2(6) . . ?
C6E C1E P3 118.3(5) . . ?
C2E C1E P3 123.4(5) . . ?
C1E C2E C3E 120.2(7) . . ?
C4E C3E C2E 120.9(7) . . ?
C3E C4E C5E 119.9(7) . . ?
C6E C5E C4E 119.6(8) . . ?
C5E C6E C1E 121.1(7) . . ?
C2F C1F C6F 120.0 . . ?
C2F C1F P3 117.4(5) . . ?
C6F C1F P3 122.6(5) . . ?
C3F C2F C1F 120.0 . . ?
C2F C3F C4F 120.0 . . ?
C5F C4F C3F 120.0 . . ?
C4F C5F C6F 120.0 . . ?
C5F C6F C1F 120.0 . . ?
C2F' C1F' C6F' 120.0 . . ?
C2F' C1F' P3 115.9(6) . . ?
C6F' C1F' P3 124.1(6) . . ?
C1F' C2F' C3F' 120.0 . . ?
C4F' C3F' C2F' 120.0 . . ?
C3F' C4F' C5F' 120.0 . . ?
C4F' C5F' C6F' 120.0 . . ?
C5F' C6F' C1F' 120.0 . . ?
C6G C1G C2G 118.4(7) . . ?
C6G C1G P4 120.0(5) . . ?
C2G C1G P4 121.6(5) . . ?
C3G C2G C1G 120.9(7) . . ?
C2G C3G C4G 120.3(8) . . ?
C3G C4G C5G 120.0(8) . . ?
C4G C5G C6G 120.2(8) . . ?
C1G C6G C5G 120.2(8) . . ?
C2H C1H C6H 120.0 . . ?
C2H C1H P4 120.0(4) . . ?
C6H C1H P4 120.0(4) . . ?
C1H C2H C3H 120.0 . . ?
C4H C3H C2H 120.0 . . ?
C3H C4H C5H 120.0 . . ?
C6H C5H C4H 120.0 . . ?
C5H C6H C1H 120.0 . . ?
C2I C1I C6I 120.0 . . ?
C2I C1I P5 122.6(4) . . ?
C6I C1I P5 117.4(4) . . ?
C1I C2I C3I 120.0 . . ?
C4I C3I C2I 120.0 . . ?
C3I C4I C5I 120.0 . . ?
C4I C5I C6I 120.0 . . ?
C5I C6I C1I 120.0 . . ?
C6J C1J C2J 118.0(6) . . ?
C6J C1J P5 117.7(5) . . ?
C2J C1J P5 124.3(5) . . ?
C3J C2J C1J 120.3(6) . . ?
C4J C3J C2J 120.9(7) . . ?
C3J C4J C5J 119.9(7) . . ?
C4J C5J C6J 119.7(7) . . ?
C1J C6J C5J 121.3(7) . . ?
C6K C1K C2K 119.0(6) . . ?
C6K C1K P6 123.3(5) . . ?
C2K C1K P6 117.7(5) . . ?
C1K C2K C3K 121.0(6) . . ?
C4K C3K C2K 119.1(7) . . ?
C5K C4K C3K 120.6(7) . . ?
C4K C5K C6K 120.4(7) . . ?
C1K C6K C5K 119.9(7) . . ?
C6L C1L C2L 118.1(6) . . ?
C6L C1L P6 119.7(5) . . ?
C2L C1L P6 122.2(5) . . ?
C3L C2L C1L 120.7(6) . . ?
C4L C3L C2L 119.9(7) . . ?
C5L C4L C3L 120.5(7) . . ?
C4L C5L C6L 120.5(7) . . ?
C1L C6L C5L 120.3(6) . . ?

loop_
_geom_bond_atom_site_label_1
_geom_bond_atom_site_label_2
_geom_bond_distance
_geom_bond_site_symmetry_2
_geom_bond_publ_flag
Ag1 P1 2.4503(16) . ?
Ag1 S1 2.4893(18) . ?
Ag1 P6 2.4927(15) . ?
Ag1 Ag2 3.2321(6) . ?
Ag2 P3 2.4868(15) . ?
Ag2 P2 2.4936(15) . ?
Ag2 S2 2.5928(16) . ?
Ag2 Ag3 3.0945(7) . ?
Ag3 P4 2.4658(15) . ?
Ag3 P5 2.4922(16) . ?
Ag3 S2 2.6978(17) . ?
Ag3 S1 2.7800(18) . ?
S1 C1 1.748(7) . ?
S2 C3 1.732(7) . ?
O1 C1 1.208(9) . ?
C1 C2 1.495(10) . ?
O2 C3 1.182(9) . ?
C3 C4' 1.592(8) . ?
C3 C4 1.592(7) . ?
C3 C4" 1.592(7) . ?
C4 C4' 0.85(3) . ?
C4 C4" 1.776(16) . ?
C4' C4" 1.01(3) . ?
N1 O4 1.1461 . ?
N1 O5 1.1733 . ?
N1 O3 1.2788 . ?
C5 P2 1.819(3) . ?
C5 P1 1.840(3) . ?
C6 P4 1.840(6) . ?
C6 P3 1.841(6) . ?
C7 P5 1.825(5) . ?
C7 P6 1.849(5) . ?
P1 C1A 1.821(6) . ?
P1 C1B 1.824(6) . ?
P2 C1C 1.824(6) . ?
P2 C1D 1.833(6) . ?
P3 C1F 1.789(6) . ?
P3 C1E 1.828(6) . ?
P3 C1F' 1.888(7) . ?
P4 C1G 1.823(7) . ?
P4 C1H 1.841(5) . ?
P5 C1J 1.822(6) . ?
P5 C1I 1.842(5) . ?
P6 C1L 1.828(6) . ?
P6 C1K 1.837(6) . ?
C1A C2A 1.381(9) . ?
C1A C6A 1.400(10) . ?
C2A C3A 1.379(11) . ?
C3A C4A 1.359(14) . ?
C4A C5A 1.351(14) . ?
C5A C6A 1.390(10) . ?
C1B C2B 1.385(8) . ?
C1B C6B 1.384(9) . ?
C2B C3B 1.370(9) . ?
C3B C4B 1.380(11) . ?
C4B C5B 1.349(11) . ?
C5B C6B 1.383(10) . ?
C1C C6C 1.378(8) . ?
C1C C2C 1.403(9) . ?
C2C C3C 1.372(9) . ?
C3C C4C 1.368(11) . ?
C4C C5C 1.371(11) . ?
C5C C6C 1.379(10) . ?
C1D C6D 1.377(9) . ?
C1D C2D 1.379(9) . ?
C2D C3D 1.400(10) . ?
C3D C4D 1.335(11) . ?
C4D C5D 1.348(12) . ?
C5D C6D 1.392(10) . ?
C1E C6E 1.386(9) . ?
C1E C2E 1.389(9) . ?
C2E C3E 1.390(10) . ?
C3E C4E 1.347(11) . ?
C4E C5E 1.391(12) . ?
C5E C6E 1.377(10) . ?
C1F C2F 1.3900 . ?
C1F C6F 1.3900 . ?
C2F C3F 1.3900 . ?
C3F C4F 1.3900 . ?
C4F C5F 1.3900 . ?
C5F C6F 1.3900 . ?
C1F' C2F' 1.3900 . ?
C1F' C6F' 1.3900 . ?
C2F' C3F' 1.3900 . ?
C3F' C4F' 1.3900 . ?
C4F' C5F' 1.3900 . ?
C5F' C6F' 1.3900 . ?
C1G C6G 1.365(10) . ?
C1G C2G 1.397(9) . ?
C2G C3G 1.361(10) . ?
C3G C4G 1.361(12) . ?
C4G C5G 1.363(12) . ?
C5G C6G 1.391(11) . ?
C1H C2H 1.3900 . ?
C1H C6H 1.3900 . ?
C2H C3H 1.3900 . ?
C3H C4H 1.3900 . ?
C4H C5H 1.3900 . ?
C5H C6H 1.3900 . ?
C1I C2I 1.3900 . ?
C1I C6I 1.3900 . ?
C2I C3I 1.3900 . ?
C3I C4I 1.3900 . ?
C4I C5I 1.3900 . ?
C5I C6I 1.3900 . ?
C1J C6J 1.379(9) . ?
C1J C2J 1.394(8) . ?
C2J C3J 1.378(9) . ?
C3J C4J 1.358(10) . ?
C4J C5J 1.372(11) . ?
C5J C6J 1.383(10) . ?
C1K C6K 1.373(9) . ?
C1K C2K 1.385(8) . ?
C2K C3K 1.388(9) . ?
C3K C4K 1.372(11) . ?
C4K C5K 1.360(11) . ?
C5K C6K 1.396(10) . ?
C1L C6L 1.379(8) . ?
C1L C2L 1.391(8) . ?
C2L C3L 1.378(9) . ?
C3L C4L 1.363(10) . ?
C4L C5L 1.348(11) . ?
C5L C6L 1.389(9) . ?
